data_4127098
loop_
_publ_author_name
'Wei, Peifa'
'Zhang, Jing-Xuan'
'Zhao, Zheng'
'Chen, Yuncong'
'He, Xuewen'
'Chen, Ming'
'Gong, Junyi'
'Sung, Herman H.-Y.'
'Williams, Ian D.'
'Lam, Jacky W. Y.'
'Tang, Ben Zhong'

_publ_section_title
;
 Multiple yet Controllable Photoswitching in a Single AIEgen System.
;
_journal_name_full 'Journal of the American Chemical Society'
_journal_paper_doi 10.1021/jacs.7b13364
_journal_year 2018
_chemical_absolute_configuration ad
_chemical_formula_moiety 'C25 H18 N2 O'
_chemical_formula_sum 'C25 H18 N2 O'
_chemical_formula_weight 362.41
_space_group_crystal_system monoclinic
_space_group_IT_number 7
_space_group_name_Hall 'P -2yac'
_space_group_name_H-M_alt 'P 1 n 1'
_symmetry_space_group_name_Hall 'P -2yac'
_symmetry_space_group_name_H-M 'P 1 n 1'
_atom_sites_solution_hydrogens geom
_atom_sites_solution_primary direct
_audit_creation_date 2017-09-11
_audit_creation_method
;
Olex2 1.2
(compiled 2017.08.10 svn.r3458 for OlexSys, GUI svn.r5381)
;
_cell_angle_alpha 90
_cell_angle_beta 99.304(3)
_cell_angle_gamma 90
_cell_formula_units_Z 4
_cell_length_a 6.67174(13)
_cell_length_b 39.4337(10)
_cell_length_c 7.0432(2)
_cell_measurement_reflns_used 3790
_cell_measurement_temperature 99.99(10)
_cell_measurement_theta_max 74.5370
_cell_measurement_theta_min 3.3590
_cell_volume 1828.63(8)
_computing_cell_refinement 'CrysAlisPro 1.171.38.46 (Rigaku OD, 2015)'
_computing_data_collection 'CrysAlisPro 1.171.38.46 (Rigaku OD, 2015)'
_computing_data_reduction 'CrysAlisPro 1.171.38.46 (Rigaku OD, 2015)'
_computing_molecular_graphics 'Olex2 (Dolomanov et al., 2009)'
_computing_publication_material 'Olex2 (Dolomanov et al., 2009)'
_computing_structure_refinement 'ShelXL (Sheldrick, 2015)'
_computing_structure_solution 'ShelXS (Sheldrick, 2008)'
_diffrn_ambient_environment N~2~
_diffrn_ambient_temperature 99.99(10)
_diffrn_detector 'CCD plate'
_diffrn_detector_area_resol_mean 10.3577
_diffrn_detector_type Atlas
_diffrn_measured_fraction_theta_full 0.998
_diffrn_measured_fraction_theta_max 0.998
_diffrn_measurement_details
;
List of Runs (angles in degrees, time in seconds):

  # Type    Start    End  Width  t~exp~   \w     \q     \k     \f   Frames
--------------------------------------------------------------------------
  1  \w    133.00 178.00   1.00   15.00    --  110.57  61.00   0.00   45
  2  \w    -62.00  36.00   1.00    5.00    --  -40.45  37.00-180.00   98
  3  \w    -73.00  30.00   1.00    5.00    --  -40.45  77.00  30.00  103
  4  \w    -70.00  34.00   1.00    5.00    --  -40.45  57.00 -90.00  104
  5  \w     97.00 124.00   1.00   15.00    --  110.57 -45.00-150.00   27
  6  \w     75.00 108.00   1.00   15.00    --  110.57 -94.00-120.00   33
  7  \w     36.00 140.00   1.00   15.00    --  110.57 -61.00   0.00  104
  8  \w     82.00 178.00   1.00   15.00    --  110.57  30.00  90.00   96
  9  \w     80.00 110.00   1.00   15.00    --  110.57  61.00   0.00   30
 10  \w     36.00  82.00   1.00   15.00    --  110.57 -45.00-150.00   46
 11  \w     80.00 178.00   1.00   15.00    --  110.57  30.00-180.00   98
 12  \w     28.00 108.00   1.00   15.00    --  110.57 -94.00 -30.00   80
 13  \w     33.00 114.00   1.00   15.00    --  110.57-111.00-180.00   81
 14  \w     37.00 113.00   1.00   15.00    --  110.57 -61.00 150.00   76
;
_diffrn_measurement_device 'kappa diffractometer'
_diffrn_measurement_device_type 'SuperNova, Dual, Cu at zero, Atlas'
_diffrn_measurement_method '\w scans'
_diffrn_orient_matrix_type 'CrysAlisPro convention (1999,Acta A55,543-557)'
_diffrn_orient_matrix_UB_11 0.1521979000
_diffrn_orient_matrix_UB_12 -0.0173310000
_diffrn_orient_matrix_UB_13 -0.1116162000
_diffrn_orient_matrix_UB_21 -0.1585763000
_diffrn_orient_matrix_UB_22 0.0010714000
_diffrn_orient_matrix_UB_23 -0.1850157000
_diffrn_orient_matrix_UB_31 0.0801885000
_diffrn_orient_matrix_UB_32 0.0349948000
_diffrn_orient_matrix_UB_33 -0.0494844000
_diffrn_radiation_monochromator mirror
_diffrn_radiation_probe x-ray
_diffrn_radiation_type CuK\a
_diffrn_radiation_wavelength 1.54184
_diffrn_reflns_av_R_equivalents 0.0321
_diffrn_reflns_av_unetI/netI 0.0438
_diffrn_reflns_Laue_measured_fraction_full 0.998
_diffrn_reflns_Laue_measured_fraction_max 0.998
_diffrn_reflns_limit_h_max 7
_diffrn_reflns_limit_h_min -7
_diffrn_reflns_limit_k_max 47
_diffrn_reflns_limit_k_min -38
_diffrn_reflns_limit_l_max 8
_diffrn_reflns_limit_l_min -8
_diffrn_reflns_number 10190
_diffrn_reflns_point_group_measured_fraction_full 0.831
_diffrn_reflns_point_group_measured_fraction_max 0.831
_diffrn_reflns_theta_full 66.500
_diffrn_reflns_theta_max 67.491
_diffrn_reflns_theta_min 3.362
_diffrn_source 'micro-focus sealed X-ray tube'
_diffrn_source_current 0.80
_diffrn_source_power 0.040
_diffrn_source_target Cu
_diffrn_source_type 'SuperNova (Cu) X-ray Source'
_diffrn_source_voltage 50
_exptl_absorpt_coefficient_mu 0.636
_exptl_absorpt_correction_T_max 1.00000
_exptl_absorpt_correction_T_min 0.75553
_exptl_absorpt_correction_type multi-scan
_exptl_absorpt_process_details
;
CrysAlisPro 1.171.38.46 (Rigaku Oxford Diffraction, 2015)
Empirical absorption correction using spherical harmonics,
 implemented in SCALE3 ABSPACK scaling algorithm.
;
_exptl_crystal_colour yellow
_exptl_crystal_colour_primary yellow
_exptl_crystal_density_diffrn 1.316
_exptl_crystal_description needle
_exptl_crystal_F_000 760
_exptl_crystal_size_max 0.2
_exptl_crystal_size_mid 0.05
_exptl_crystal_size_min 0.05
_refine_diff_density_max 0.202
_refine_diff_density_min -0.152
_refine_diff_density_rms 0.037
_refine_ls_abs_structure_details
;
 Flack x determined using 1681 quotients [(I+)-(I-)]/[(I+)+(I-)]
 (Parsons, Flack and Wagner, Acta Cryst. B69 (2013) 249-259).
;
_refine_ls_abs_structure_Flack -0.2(2)
_refine_ls_extinction_method none
_refine_ls_goodness_of_fit_ref 1.003
_refine_ls_hydrogen_treatment constr
_refine_ls_matrix_type full
_refine_ls_number_parameters 507
_refine_ls_number_reflns 5474
_refine_ls_number_restraints 2
_refine_ls_restrained_S_all 1.003
_refine_ls_R_factor_all 0.0461
_refine_ls_R_factor_gt 0.0398
_refine_ls_shift/su_max 0.001
_refine_ls_shift/su_mean 0.000
_refine_ls_structure_factor_coef Fsqd
_refine_ls_weighting_details 'w=1/[\s^2^(Fo^2^)+(0.0540P)^2^+0.2020P] where P=(Fo^2^+2Fc^2^)/3'
_refine_ls_weighting_scheme calc
_refine_ls_wR_factor_gt 0.0992
_refine_ls_wR_factor_ref 0.1032
_reflns_Friedel_coverage 0.653
_reflns_Friedel_fraction_full 0.663
_reflns_Friedel_fraction_max 0.661
_reflns_number_gt 4862
_reflns_number_total 5474
_reflns_threshold_expression 'I > 2\s(I)'
_cod_data_source_file Z-PPMNAN.cif
_cod_data_source_block peifa14cult
_cod_database_code 4127098
_shelx_shelxl_version_number 2014/7
_shelx_space_group_comment
;
The symmetry employed for this shelxl refinement is uniquely defined
by the following loop, which should always be used as a source of
symmetry information in preference to the above space-group names.
They are only intended as comments.
;
_shelx_estimated_absorpt_t_max 0.969
_shelx_estimated_absorpt_t_min 0.883
_reflns_odcompleteness_completeness 99.88
_reflns_odcompleteness_iscentric 1
_reflns_odcompleteness_theta 68.13
_olex2_refinement_description
;
1. Fixed Uiso
 At 1.2 times of:
  All C(H) groups
 At 1.5 times of:
  All C(H,H,H) groups
2.a Aromatic/amide H refined with riding coordinates:
 C3(H3), C5(H5), C6(H6), C8(H8), C10(H10), C11(H11), C13(H13), C15(H15),
 C16(H16), C18(H18), C19(H19), C22(H22), C23(H23), C25(H25), C26(H26), C3A(H3A),
  C5A(H5A), C6A(H6A), C8A(H8A), C10A(H10A), C11A(H11A), C13A(H13A), C15A(H15A),
 C16A(H16A), C18A(H18A), C19A(H19A), C22A(H22A), C23A(H23A), C25A(H25A),
 C26A(H26A)
2.b Idealised Me refined as rotating group:
 C14(H14A,H14B,H14C), C14A(H14D,H14E,H14F)
;
_olex2_date_sample_data_collection 2017-08-17
_olex2_submission_special_instructions 'No special instructions were received'
_oxdiff_exptl_absorpt_empirical_details
;
Empirical correction (ABSPACK) includes:
- Absorption correction using spherical harmonics
- Frame scaling
;
_oxdiff_exptl_absorpt_empirical_full_max 1.421
_oxdiff_exptl_absorpt_empirical_full_min 0.625

loop_
_space_group_symop_operation_xyz
'x, y, z'
'x+1/2, -y, z+1/2'

loop_
_atom_site_label
_atom_site_type_symbol
_atom_site_fract_x
_atom_site_fract_y
_atom_site_fract_z
_atom_site_U_iso_or_equiv
_atom_site_adp_type
_atom_site_occupancy
_atom_site_site_symmetry_order
_atom_site_calc_flag
_atom_site_refinement_flags_posn
O1 O 0.2401(4) 0.72274(6) 0.3140(4) 0.0393(6) Uani 1 1 d .
N1 N -0.3524(5) 0.51090(8) 0.4264(6) 0.0471(9) Uani 1 1 d .
C1 C -0.1840(5) 0.50653(8) 0.4189(6) 0.0315(8) Uani 1 1 d .
C2 C 0.0248(5) 0.49959(8) 0.4063(5) 0.0267(7) Uani 1 1 d .
C3 C 0.1578(5) 0.52479(8) 0.3914(5) 0.0278(7) Uani 1 1 d .
H3 H 0.2900 0.5174 0.3768 0.033 Uiso 1 1 calc R
C4 C 0.1323(5) 0.56155(8) 0.3939(5) 0.0255(7) Uani 1 1 d .
C5 C -0.0325(5) 0.57839(8) 0.4609(5) 0.0261(7) Uani 1 1 d .
H5 H -0.1348 0.5654 0.5066 0.031 Uiso 1 1 calc R
C6 C -0.0441(5) 0.61290(8) 0.4600(5) 0.0258(7) Uani 1 1 d .
H6 H -0.1555 0.6235 0.5048 0.031 Uiso 1 1 calc R
C7 C 0.1048(5) 0.63335(8) 0.3941(5) 0.0252(7) Uani 1 1 d .
C8 C 0.0915(5) 0.66933(8) 0.3922(5) 0.0272(7) Uani 1 1 d .
H8 H -0.0186 0.6803 0.4371 0.033 Uiso 1 1 calc R
C9 C 0.2385(5) 0.68809(8) 0.3251(5) 0.0304(7) Uani 1 1 d .
C10 C 0.4036(5) 0.67205(8) 0.2586(5) 0.0293(7) Uani 1 1 d .
H10 H 0.5035 0.6854 0.2114 0.035 Uiso 1 1 calc R
C11 C 0.4202(5) 0.63747(8) 0.2619(5) 0.0290(7) Uani 1 1 d .
H11 H 0.5331 0.6270 0.2190 0.035 Uiso 1 1 calc R
C12 C 0.2706(5) 0.61699(8) 0.3286(5) 0.0243(6) Uani 1 1 d .
C13 C 0.2808(5) 0.58118(8) 0.3314(5) 0.0262(7) Uani 1 1 d .
H13 H 0.3927 0.5703 0.2893 0.031 Uiso 1 1 calc R
C14 C 0.0672(7) 0.74026(9) 0.3591(8) 0.0484(11) Uani 1 1 d .
H14A H -0.0541 0.7331 0.2705 0.073 Uiso 1 1 calc GR
H14B H 0.0866 0.7647 0.3463 0.073 Uiso 1 1 calc GR
H14C H 0.0499 0.7350 0.4915 0.073 Uiso 1 1 calc GR
C15 C 0.1282(6) 0.29969(9) 0.2494(6) 0.0373(8) Uani 1 1 d .
H15 H 0.0247 0.2843 0.1959 0.045 Uiso 1 1 calc R
C16 C 0.0738(5) 0.33333(9) 0.2712(6) 0.0350(8) Uani 1 1 d .
H16 H -0.0629 0.3403 0.2322 0.042 Uiso 1 1 calc R
C17 C 0.2198(5) 0.35671(8) 0.3502(4) 0.0256(7) Uani 1 1 d .
C18 C 0.4172(5) 0.34413(8) 0.4012(5) 0.0314(8) Uani 1 1 d .
H18 H 0.5242 0.3589 0.4547 0.038 Uiso 1 1 calc R
C19 C 0.4561(6) 0.31028(9) 0.3738(5) 0.0348(8) Uani 1 1 d .
H19 H 0.5916 0.3025 0.4109 0.042 Uiso 1 1 calc R
N20 N 0.3162(5) 0.28760(7) 0.2986(5) 0.0351(7) Uani 1 1 d .
C21 C 0.0744(5) 0.46295(8) 0.4004(5) 0.0255(7) Uani 1 1 d .
C22 C -0.0760(5) 0.43888(8) 0.3451(5) 0.0286(7) Uani 1 1 d .
H22 H -0.2137 0.4460 0.3172 0.034 Uiso 1 1 calc R
C23 C -0.0308(5) 0.40491(8) 0.3298(5) 0.0266(7) Uani 1 1 d .
H23 H -0.1376 0.3892 0.2911 0.032 Uiso 1 1 calc R
C24 C 0.1695(5) 0.39319(8) 0.3700(5) 0.0249(6) Uani 1 1 d .
C25 C 0.3192(5) 0.41743(8) 0.4308(5) 0.0301(7) Uani 1 1 d .
H25 H 0.4564 0.4103 0.4633 0.036 Uiso 1 1 calc R
C26 C 0.2747(5) 0.45131(8) 0.4450(6) 0.0301(7) Uani 1 1 d .
H26 H 0.3812 0.4670 0.4854 0.036 Uiso 1 1 calc R
O1A O 0.7527(4) 0.79880(6) 0.3751(4) 0.0368(6) Uani 1 1 d .
N1A N 0.1801(4) 1.01067(7) 0.4569(5) 0.0359(7) Uani 1 1 d .
C1A C 0.3509(5) 1.01528(8) 0.4623(5) 0.0251(6) Uani 1 1 d .
C2A C 0.5632(4) 1.02227(8) 0.4647(4) 0.0221(6) Uani 1 1 d .
C3A C 0.6970(4) 0.99668(8) 0.4646(5) 0.0232(6) Uani 1 1 d .
H3A H 0.8324 1.0036 0.4595 0.028 Uiso 1 1 calc R
C4A C 0.6677(4) 0.96003(8) 0.4711(4) 0.0213(6) Uani 1 1 d .
C5A C 0.5012(5) 0.94376(8) 0.5395(4) 0.0238(6) Uani 1 1 d .
H5A H 0.4016 0.9571 0.5870 0.029 Uiso 1 1 calc R
C6A C 0.4843(4) 0.90923(8) 0.5369(4) 0.0238(6) Uani 1 1 d .
H6A H 0.3728 0.8990 0.5835 0.029 Uiso 1 1 calc R
C7A C 0.6284(5) 0.88823(8) 0.4667(5) 0.0238(6) Uani 1 1 d .
C8A C 0.6097(5) 0.85241(8) 0.4600(5) 0.0258(7) Uani 1 1 d .
H8A H 0.4965 0.8417 0.5012 0.031 Uiso 1 1 calc R
C9A C 0.7556(5) 0.83318(8) 0.3938(5) 0.0294(7) Uani 1 1 d .
C10A C 0.9275(5) 0.84890(8) 0.3365(5) 0.0272(7) Uani 1 1 d .
H10A H 1.0300 0.8353 0.2957 0.033 Uiso 1 1 calc R
C11A C 0.9474(5) 0.88321(8) 0.3394(5) 0.0245(6) Uani 1 1 d .
H11A H 1.0620 0.8933 0.2975 0.029 Uiso 1 1 calc R
C12A C 0.7983(5) 0.90424(8) 0.4043(5) 0.0227(6) Uani 1 1 d .
C13A C 0.8137(4) 0.93979(8) 0.4086(4) 0.0217(6) Uani 1 1 d .
H13A H 0.9276 0.9502 0.3673 0.026 Uiso 1 1 calc R
C14A C 0.5748(7) 0.78132(9) 0.4126(7) 0.0449(10) Uani 1 1 d .
H14D H 0.4544 0.7910 0.3330 0.067 Uiso 1 1 calc GR
H14E H 0.5629 0.7837 0.5488 0.067 Uiso 1 1 calc GR
H14F H 0.5854 0.7572 0.3815 0.067 Uiso 1 1 calc GR
C15A C 0.6670(6) 1.22317(9) 0.3789(6) 0.0414(9) Uani 1 1 d .
H15A H 0.5596 1.2392 0.3595 0.050 Uiso 1 1 calc R
C16A C 0.6166(6) 1.18921(9) 0.3915(6) 0.0365(8) Uani 1 1 d .
H16A H 0.4782 1.1827 0.3822 0.044 Uiso 1 1 calc R
C17A C 0.7675(5) 1.16461(8) 0.4177(5) 0.0268(7) Uani 1 1 d .
C18A C 0.9670(5) 1.17637(8) 0.4312(5) 0.0306(7) Uani 1 1 d .
H18A H 1.0773 1.1608 0.4479 0.037 Uiso 1 1 calc R
C19A C 1.0022(6) 1.21100(9) 0.4199(6) 0.0375(8) Uani 1 1 d .
H19A H 1.1392 1.2184 0.4329 0.045 Uiso 1 1 calc R
N20A N 0.8565(5) 1.23468(8) 0.3921(5) 0.0405(8) Uani 1 1 d .
C21A C 0.6169(5) 1.05869(8) 0.4564(4) 0.0219(6) Uani 1 1 d .
C22A C 0.4719(5) 1.08240(8) 0.3782(5) 0.0240(6) Uani 1 1 d .
H22A H 0.3366 1.0751 0.3340 0.029 Uiso 1 1 calc R
C23A C 0.5206(5) 1.11618(8) 0.3634(5) 0.0248(6) Uani 1 1 d .
H23A H 0.4189 1.1317 0.3073 0.030 Uiso 1 1 calc R
C24A C 0.7175(5) 1.12811(8) 0.4297(4) 0.0225(6) Uani 1 1 d .
C25A C 0.8627(4) 1.10425(8) 0.5095(4) 0.0231(6) Uani 1 1 d .
H25A H 0.9974 1.1116 0.5555 0.028 Uiso 1 1 calc R
C26A C 0.8145(5) 1.07030(8) 0.5230(4) 0.0224(6) Uani 1 1 d .
H26A H 0.9162 1.0547 0.5778 0.027 Uiso 1 1 calc R

loop_
_atom_site_aniso_label
_atom_site_aniso_U_11
_atom_site_aniso_U_22
_atom_site_aniso_U_33
_atom_site_aniso_U_23
_atom_site_aniso_U_13
_atom_site_aniso_U_12
O1 0.0429(14) 0.0223(12) 0.0557(17) 0.0015(11) 0.0172(13) -0.0002(11)
N1 0.0218(16) 0.0289(16) 0.093(3) -0.0025(16) 0.0177(16) 0.0000(12)
C1 0.0268(18) 0.0217(16) 0.048(2) -0.0023(14) 0.0118(15) -0.0033(12)
C2 0.0191(15) 0.0308(17) 0.0315(18) -0.0010(13) 0.0079(12) 0.0012(12)
C3 0.0198(15) 0.0287(17) 0.0359(19) -0.0011(13) 0.0070(14) 0.0026(12)
C4 0.0222(15) 0.0233(16) 0.0315(18) -0.0012(13) 0.0064(13) 0.0004(12)
C5 0.0214(16) 0.0271(16) 0.0306(18) -0.0012(13) 0.0068(13) -0.0012(12)
C6 0.0207(15) 0.0282(16) 0.0298(17) -0.0040(13) 0.0079(13) 0.0021(12)
C7 0.0235(16) 0.0280(16) 0.0239(16) -0.0007(13) 0.0035(13) 0.0003(13)
C8 0.0267(17) 0.0266(16) 0.0289(17) -0.0021(13) 0.0067(13) 0.0038(12)
C9 0.0340(18) 0.0247(16) 0.0321(18) -0.0007(14) 0.0043(14) -0.0003(13)
C10 0.0293(17) 0.0285(16) 0.0315(18) 0.0012(13) 0.0092(14) -0.0066(12)
C11 0.0232(16) 0.0332(17) 0.0320(17) -0.0032(13) 0.0088(13) -0.0010(13)
C12 0.0224(15) 0.0272(16) 0.0237(15) -0.0008(12) 0.0048(12) -0.0014(12)
C13 0.0173(14) 0.0304(16) 0.0311(17) -0.0043(13) 0.0045(12) 0.0043(12)
C14 0.050(2) 0.0236(18) 0.075(3) -0.0002(18) 0.021(2) 0.0050(16)
C15 0.0346(19) 0.0264(17) 0.051(2) -0.0037(15) 0.0083(16) -0.0052(13)
C16 0.0261(17) 0.0291(17) 0.050(2) 0.0002(15) 0.0074(16) 0.0010(13)
C17 0.0291(17) 0.0265(16) 0.0225(16) 0.0033(12) 0.0081(13) -0.0009(12)
C18 0.0311(18) 0.0284(17) 0.0332(19) -0.0020(14) 0.0005(15) 0.0018(13)
C19 0.0344(18) 0.0323(18) 0.036(2) 0.0008(14) 0.0009(15) 0.0078(14)
N20 0.0367(16) 0.0255(14) 0.0434(19) -0.0009(12) 0.0070(14) 0.0023(12)
C21 0.0229(16) 0.0254(16) 0.0293(18) -0.0007(13) 0.0074(13) 0.0000(12)
C22 0.0196(15) 0.0296(17) 0.0367(19) 0.0006(14) 0.0046(13) 0.0026(12)
C23 0.0226(15) 0.0270(16) 0.0302(18) -0.0023(13) 0.0040(13) -0.0044(12)
C24 0.0258(16) 0.0247(16) 0.0254(16) 0.0017(12) 0.0077(13) 0.0011(12)
C25 0.0186(15) 0.0287(17) 0.043(2) 0.0003(14) 0.0057(13) 0.0028(12)
C26 0.0189(15) 0.0262(16) 0.046(2) -0.0007(14) 0.0064(14) -0.0017(12)
O1A 0.0450(15) 0.0225(12) 0.0449(17) -0.0002(10) 0.0130(12) -0.0055(10)
N1A 0.0192(15) 0.0342(16) 0.056(2) 0.0026(13) 0.0114(13) -0.0002(11)
C1A 0.0231(17) 0.0245(15) 0.0289(17) -0.0011(12) 0.0078(12) 0.0010(11)
C2A 0.0171(15) 0.0293(16) 0.0207(16) 0.0003(12) 0.0055(12) 0.0000(11)
C3A 0.0165(14) 0.0296(16) 0.0239(16) 0.0017(12) 0.0041(12) -0.0026(11)
C4A 0.0179(14) 0.0267(15) 0.0191(15) 0.0005(12) 0.0030(11) 0.0007(11)
C5A 0.0179(14) 0.0333(16) 0.0211(16) 0.0011(12) 0.0056(12) 0.0016(12)
C6A 0.0174(14) 0.0318(16) 0.0227(16) 0.0025(12) 0.0047(12) -0.0059(12)
C7A 0.0222(15) 0.0276(16) 0.0212(15) 0.0016(12) 0.0021(12) -0.0021(12)
C8A 0.0270(16) 0.0291(17) 0.0222(16) 0.0029(12) 0.0064(13) -0.0064(12)
C9A 0.0354(18) 0.0249(16) 0.0277(17) -0.0010(12) 0.0043(14) -0.0032(13)
C10A 0.0306(18) 0.0257(16) 0.0271(17) -0.0016(12) 0.0098(14) 0.0039(12)
C11A 0.0228(15) 0.0307(16) 0.0208(15) 0.0003(12) 0.0058(12) -0.0027(12)
C12A 0.0214(15) 0.0288(15) 0.0185(14) -0.0002(12) 0.0053(12) -0.0012(12)
C13A 0.0174(14) 0.0285(16) 0.0198(15) 0.0013(12) 0.0047(11) -0.0037(11)
C14A 0.060(3) 0.0310(18) 0.049(2) -0.0020(16) 0.024(2) -0.0110(17)
C15A 0.043(2) 0.0269(18) 0.058(3) 0.0050(16) 0.0173(18) 0.0070(15)
C16A 0.0333(18) 0.0297(17) 0.048(2) 0.0041(15) 0.0116(16) 0.0052(14)
C17A 0.0325(18) 0.0299(17) 0.0191(16) 0.0014(12) 0.0073(13) 0.0026(13)
C18A 0.0317(19) 0.0287(17) 0.0324(19) 0.0009(14) 0.0080(15) 0.0013(14)
C19A 0.041(2) 0.0356(19) 0.037(2) 0.0001(15) 0.0119(16) -0.0060(15)
N20A 0.050(2) 0.0290(16) 0.046(2) 0.0028(13) 0.0172(16) -0.0019(13)
C21A 0.0213(15) 0.0271(16) 0.0191(16) -0.0009(11) 0.0084(12) 0.0028(12)
C22A 0.0176(14) 0.0303(16) 0.0238(17) -0.0038(12) 0.0020(12) 0.0010(12)
C23A 0.0258(16) 0.0257(16) 0.0226(16) 0.0011(12) 0.0034(13) 0.0071(12)
C24A 0.0257(16) 0.0259(16) 0.0175(16) -0.0014(11) 0.0085(13) 0.0014(12)
C25A 0.0176(14) 0.0291(16) 0.0232(16) -0.0023(12) 0.0055(12) 0.0008(11)
C26A 0.0204(15) 0.0258(15) 0.0223(16) 0.0022(12) 0.0078(12) 0.0046(11)

loop_
_atom_type_symbol
_atom_type_description
_atom_type_scat_dispersion_real
_atom_type_scat_dispersion_imag
_atom_type_scat_source
C C 0.0181 0.0091 'International Tables Vol C Tables 4.2.6.8 and 6.1.1.4'
H H 0.0000 0.0000 'International Tables Vol C Tables 4.2.6.8 and 6.1.1.4'
N N 0.0311 0.0180 'International Tables Vol C Tables 4.2.6.8 and 6.1.1.4'
O O 0.0492 0.0322 'International Tables Vol C Tables 4.2.6.8 and 6.1.1.4'

loop_
_geom_angle_atom_site_label_1
_geom_angle_atom_site_label_2
_geom_angle_atom_site_label_3
_geom_angle
C9 O1 C14 117.2(3)
N1 C1 C2 177.5(4)
C1 C2 C21 114.2(3)
C3 C2 C1 121.4(3)
C3 C2 C21 124.2(3)
C2 C3 C4 130.7(3)
C5 C4 C3 124.3(3)
C13 C4 C3 117.4(3)
C13 C4 C5 118.3(3)
C6 C5 C4 120.6(3)
C5 C6 C7 121.9(3)
C6 C7 C8 121.7(3)
C6 C7 C12 118.2(3)
C12 C7 C8 120.0(3)
C9 C8 C7 119.7(3)
O1 C9 C8 124.8(3)
O1 C9 C10 114.5(3)
C8 C9 C10 120.7(3)
C11 C10 C9 120.4(3)
C10 C11 C12 120.8(3)
C7 C12 C11 118.3(3)
C13 C12 C7 119.2(3)
C13 C12 C11 122.5(3)
C4 C13 C12 121.9(3)
N20 C15 C16 124.3(3)
C15 C16 C17 119.9(3)
C16 C17 C18 115.9(3)
C16 C17 C24 121.6(3)
C18 C17 C24 122.4(3)
C19 C18 C17 119.9(3)
N20 C19 C18 124.5(3)
C15 N20 C19 115.5(3)
C22 C21 C2 121.2(3)
C22 C21 C26 117.3(3)
C26 C21 C2 121.5(3)
C23 C22 C21 121.8(3)
C22 C23 C24 121.2(3)
C23 C24 C17 121.5(3)
C25 C24 C17 121.9(3)
C25 C24 C23 116.6(3)
C26 C25 C24 122.3(3)
C25 C26 C21 120.8(3)
C9A O1A C14A 117.4(3)
N1A C1A C2A 177.8(4)
C1A C2A C21A 115.3(3)
C3A C2A C1A 120.5(3)
C3A C2A C21A 124.1(3)
C2A C3A C4A 130.5(3)
C5A C4A C3A 124.7(3)
C13A C4A C3A 117.1(3)
C13A C4A C5A 118.2(3)
C6A C5A C4A 120.6(3)
C5A C6A C7A 121.8(3)
C6A C7A C8A 122.2(3)
C6A C7A C12A 117.8(3)
C8A C7A C12A 120.0(3)
C9A C8A C7A 119.9(3)
O1A C9A C8A 125.6(3)
O1A C9A C10A 114.0(3)
C8A C9A C10A 120.4(3)
C11A C10A C9A 120.8(3)
C10A C11A C12A 120.8(3)
C11A C12A C7A 118.1(3)
C13A C12A C7A 119.6(3)
C13A C12A C11A 122.3(3)
C4A C13A C12A 121.9(3)
N20A C15A C16A 124.2(4)
C15A C16A C17A 120.3(4)
C16A C17A C18A 116.0(3)
C16A C17A C24A 121.4(3)
C18A C17A C24A 122.6(3)
C19A C18A C17A 119.3(3)
N20A C19A C18A 124.6(4)
C15A N20A C19A 115.5(3)
C22A C21A C2A 120.6(3)
C22A C21A C26A 117.9(3)
C26A C21A C2A 121.5(3)
C23A C22A C21A 121.4(3)
C22A C23A C24A 121.2(3)
C23A C24A C17A 120.9(3)
C25A C24A C17A 121.8(3)
C25A C24A C23A 117.3(3)
C26A C25A C24A 121.6(3)
C25A C26A C21A 120.6(3)

loop_
_geom_bond_atom_site_label_1
_geom_bond_atom_site_label_2
_geom_bond_distance
O1 C9 1.368(4)
O1 C14 1.424(5)
N1 C1 1.147(5)
C1 C2 1.436(5)
C2 C3 1.348(5)
C2 C21 1.484(4)
C3 C4 1.460(4)
C4 C5 1.428(4)
C4 C13 1.384(5)
C5 C6 1.363(4)
C6 C7 1.415(4)
C7 C8 1.421(4)
C7 C12 1.421(5)
C8 C9 1.372(5)
C9 C10 1.414(5)
C10 C11 1.368(5)
C11 C12 1.422(4)
C12 C13 1.414(4)
C15 C16 1.390(5)
C15 N20 1.334(5)
C16 C17 1.390(5)
C17 C18 1.398(5)
C17 C24 1.489(4)
C18 C19 1.380(5)
C19 N20 1.339(5)
C21 C22 1.391(4)
C21 C26 1.400(5)
C22 C23 1.381(4)
C23 C24 1.399(5)
C24 C25 1.399(5)
C25 C26 1.376(4)
O1A C9A 1.362(4)
O1A C14A 1.434(5)
N1A C1A 1.149(5)
C1A C2A 1.440(4)
C2A C3A 1.348(4)
C2A C21A 1.484(4)
C3A C4A 1.460(4)
C4A C5A 1.432(4)
C4A C13A 1.385(4)
C5A C6A 1.366(4)
C6A C7A 1.417(4)
C7A C8A 1.418(4)
C7A C12A 1.428(4)
C8A C9A 1.373(5)
C9A C10A 1.419(5)
C10A C11A 1.359(4)
C11A C12A 1.426(4)
C12A C13A 1.406(4)
C15A C16A 1.387(5)
C15A N20A 1.332(5)
C16A C17A 1.389(5)
C17A C18A 1.398(5)
C17A C24A 1.483(4)
C18A C19A 1.390(5)
C19A N20A 1.339(5)
C21A C22A 1.394(4)
C21A C26A 1.403(5)
C22A C23A 1.379(5)
C23A C24A 1.402(5)
C24A C25A 1.401(4)
C25A C26A 1.383(4)

loop_
_geom_torsion_atom_site_label_1
_geom_torsion_atom_site_label_2
_geom_torsion_atom_site_label_3
_geom_torsion_atom_site_label_4
_geom_torsion
O1 C9 C10 C11 180.0(3)
C1 C2 C3 C4 3.3(6)
C1 C2 C21 C22 21.0(5)
C1 C2 C21 C26 -160.8(4)
C2 C3 C4 C5 16.3(6)
C2 C3 C4 C13 -165.3(4)
C2 C21 C22 C23 176.7(3)
C2 C21 C26 C25 -177.2(3)
C3 C2 C21 C22 -155.7(4)
C3 C2 C21 C26 22.5(6)
C3 C4 C5 C6 179.4(3)
C3 C4 C13 C12 -179.9(3)
C4 C5 C6 C7 -0.3(5)
C5 C4 C13 C12 -1.4(5)
C5 C6 C7 C8 179.6(3)
C5 C6 C7 C12 -0.3(5)
C6 C7 C8 C9 -179.3(3)
C6 C7 C12 C11 179.8(3)
C6 C7 C12 C13 0.0(5)
C7 C8 C9 O1 179.1(3)
C7 C8 C9 C10 -0.3(5)
C7 C12 C13 C4 0.9(5)
C8 C7 C12 C11 -0.1(5)
C8 C7 C12 C13 -179.9(3)
C8 C9 C10 C11 -0.6(5)
C9 C10 C11 C12 1.1(5)
C10 C11 C12 C7 -0.8(5)
C10 C11 C12 C13 179.0(3)
C11 C12 C13 C4 -178.9(3)
C12 C7 C8 C9 0.6(5)
C13 C4 C5 C6 1.1(5)
C14 O1 C9 C8 -6.0(5)
C14 O1 C9 C10 173.4(4)
C15 C16 C17 C18 0.7(5)
C15 C16 C17 C24 177.9(3)
C16 C15 N20 C19 0.3(6)
C16 C17 C18 C19 -0.7(5)
C16 C17 C24 C23 7.1(5)
C16 C17 C24 C25 -173.3(3)
C17 C18 C19 N20 0.5(6)
C17 C24 C25 C26 178.4(3)
C18 C17 C24 C23 -175.9(3)
C18 C17 C24 C25 3.8(5)
C18 C19 N20 C15 -0.2(6)
N20 C15 C16 C17 -0.5(6)
C21 C2 C3 C4 179.8(3)
C21 C22 C23 C24 0.2(5)
C22 C21 C26 C25 1.1(5)
C22 C23 C24 C17 -178.8(3)
C22 C23 C24 C25 1.5(5)
C23 C24 C25 C26 -2.0(5)
C24 C17 C18 C19 -177.9(3)
C24 C25 C26 C21 0.7(6)
C26 C21 C22 C23 -1.6(5)
O1A C9A C10A C11A 177.2(3)
C1A C2A C3A C4A -3.2(5)
C1A C2A C21A C22A -23.7(4)
C1A C2A C21A C26A 157.6(3)
C2A C3A C4A C5A -20.9(5)
C2A C3A C4A C13A 159.9(3)
C2A C21A C22A C23A -177.8(3)
C2A C21A C26A C25A 178.4(3)
C3A C2A C21A C22A 152.9(3)
C3A C2A C21A C26A -25.8(5)
C3A C4A C5A C6A 178.8(3)
C3A C4A C13A C12A -178.5(3)
C4A C5A C6A C7A -0.3(5)
C5A C4A C13A C12A 2.3(5)
C5A C6A C7A C8A -178.7(3)
C5A C6A C7A C12A 2.3(5)
C6A C7A C8A C9A -178.8(3)
C6A C7A C12A C11A 178.0(3)
C6A C7A C12A C13A -2.0(4)
C7A C8A C9A O1A -178.0(3)
C7A C8A C9A C10A 1.5(5)
C7A C12A C13A C4A -0.3(5)
C8A C7A C12A C11A -1.0(5)
C8A C7A C12A C13A 179.0(3)
C8A C9A C10A C11A -2.4(5)
C9A C10A C11A C12A 1.5(5)
C10A C11A C12A C7A 0.2(5)
C10A C11A C12A C13A -179.8(3)
C11A C12A C13A C4A 179.7(3)
C12A C7A C8A C9A 0.1(5)
C13A C4A C5A C6A -2.1(5)
C14A O1A C9A C8A 5.4(5)
C14A O1A C9A C10A -174.2(3)
C15A C16A C17A C18A 0.4(5)
C15A C16A C17A C24A -179.4(3)
C16A C15A N20A C19A -0.2(6)
C16A C17A C18A C19A 0.6(5)
C16A C17A C24A C23A 17.8(5)
C16A C17A C24A C25A -161.3(3)
C17A C18A C19A N20A -1.6(6)
C17A C24A C25A C26A 179.0(3)
C18A C17A C24A C23A -162.0(3)
C18A C17A C24A C25A 18.9(5)
C18A C19A N20A C15A 1.4(6)
N20A C15A C16A C17A -0.7(7)
C21A C2A C3A C4A -179.6(3)
C21A C22A C23A C24A -1.1(5)
C22A C21A C26A C25A -0.4(4)
C22A C23A C24A C17A -178.5(3)
C22A C23A C24A C25A 0.6(4)
C23A C24A C25A C26A -0.1(4)
C24A C17A C18A C19A -179.6(3)
C24A C25A C26A C21A 0.0(5)
C26A C21A C22A C23A 0.9(5)
